data_4123729
loop_
_publ_author_name
'Cai, Weizhao'
'G\/ladysiak, Andrzej'
'Anio\/la, Michalina'
'Smith, Vincent J.'
'Barbour, Leonard J.'
'Katrusiak, Andrzej'

_publ_section_title
;
 Giant Negative Area Compressibility Tunable in a Soft Porous Framework
 Material.
;
_journal_issue 29
_journal_name_full 'Journal of the American Chemical Society'
_journal_page_first 9296
_journal_page_last 9301
_journal_paper_doi 10.1021/jacs.5b03280
_journal_volume 137
_journal_year 2015
_chemical_formula_moiety 'C18 H12 N2 O3 Zn, H2 O'
_chemical_formula_sum 'C18 H14 N2 O4 Zn'
_chemical_formula_weight 387.68
_chemical_name_systematic
; 
 ? 
;
_space_group_IT_number 82
_symmetry_cell_setting tetragonal
_symmetry_space_group_name_Hall 'I -4'
_symmetry_space_group_name_H-M 'I -4'
_atom_sites_solution_hydrogens geom
_atom_sites_solution_primary direct
_atom_sites_solution_secondary difmap
_audit_creation_method SHELXL-97
_cell_angle_alpha 90.00
_cell_angle_beta 90.00
_cell_angle_gamma 90.00
_cell_formula_units_Z 8
_cell_length_a 27.6968(14)
_cell_length_b 27.6968(14)
_cell_length_c 3.5351(3)
_cell_measurement_pressure 4060000
_cell_measurement_temperature 296(2)
_cell_volume 2711.8(3)
_computing_cell_refinement 'CrysAlis (Oxford Diffraction, 2010)'
_computing_data_collection 'CrysAlis (Oxford Diffraction, 2010)'
_computing_data_reduction 'CrysAlisRED (Oxford Diffraction, 2010)'
_computing_molecular_graphics 'Mercury (Macrae et al., 2008)'
_computing_publication_material 'SHELXL-97 (Sheldrick, 2008)'
_computing_structure_refinement 'SHELXL-97 (Sheldrick, 2008)'
_computing_structure_solution 'SHELXS-97 (Sheldrick, 2008)'
_diffrn_ambient_temperature 296(2)
_diffrn_measured_fraction_theta_full 0.340
_diffrn_measured_fraction_theta_max 0.340
_diffrn_measurement_device_type 'Oxford Diffraction Xcalibur Eos'
_diffrn_measurement_method
;HP omega scans - for more details see:
A. Budzianowski, A. Katrusiak in High-Pressure Crystallography
(Eds.: A. Katrusiak, P. F. McMillan),
Dordrecht: Kluwer Acad. Publ., 2004 pp.157-168
;
_diffrn_radiation_monochromator graphite
_diffrn_radiation_source 'fine-focus sealed tube'
_diffrn_radiation_type MoK\a
_diffrn_radiation_wavelength 0.71073
_diffrn_reflns_av_R_equivalents 0.0626
_diffrn_reflns_av_sigmaI/netI 0.0578
_diffrn_reflns_limit_h_max 33
_diffrn_reflns_limit_h_min -35
_diffrn_reflns_limit_k_max 7
_diffrn_reflns_limit_k_min -7
_diffrn_reflns_limit_l_max 4
_diffrn_reflns_limit_l_min -4
_diffrn_reflns_number 4830
_diffrn_reflns_theta_full 26.88
_diffrn_reflns_theta_max 26.88
_diffrn_reflns_theta_min 4.65
_exptl_absorpt_coefficient_mu 1.842
_exptl_absorpt_correction_T_max 0.7825
_exptl_absorpt_correction_T_min 0.6361
_exptl_absorpt_correction_type analytical
_exptl_absorpt_process_details
;
Katrusiak, A. (2003). REDSHABS - Program for correcting
reflections intensities for DAC absorption, gasket shadowing
and sample crystal absorption. Adam Mickiewicz University, Pozna\'n.
Katrusiak, A. (2004). Z. Kristallogr. 219, 461-467
;
_exptl_crystal_colour Brown
_exptl_crystal_density_diffrn 1.899
_exptl_crystal_density_method 'not measured'
_exptl_crystal_description Block
_exptl_crystal_F_000 1584
_exptl_crystal_size_max 0.27
_exptl_crystal_size_mid 0.16
_exptl_crystal_size_min 0.14
_refine_diff_density_max 0.297
_refine_diff_density_min -0.289
_refine_diff_density_rms 0.080
_refine_ls_abs_structure_details 'Flack H D (1983), Acta Cryst. A39, 876-881'
_refine_ls_abs_structure_Flack 0.01(5)
_refine_ls_extinction_method none
_refine_ls_goodness_of_fit_ref 1.051
_refine_ls_hydrogen_treatment constr
_refine_ls_matrix_type full
_refine_ls_number_parameters 214
_refine_ls_number_reflns 1022
_refine_ls_number_restraints 295
_refine_ls_restrained_S_all 0.955
_refine_ls_R_factor_all 0.0908
_refine_ls_R_factor_gt 0.0654
_refine_ls_shift/su_max 0.000
_refine_ls_shift/su_mean 0.000
_refine_ls_structure_factor_coef Fsqd
_refine_ls_weighting_details 'calc w=1/[\s^2^(Fo^2^)+(0.0820P)^2^+42.9935P] where P=(Fo^2^+2Fc^2^)/3'
_refine_ls_weighting_scheme calc
_refine_ls_wR_factor_gt 0.1503
_refine_ls_wR_factor_ref 0.1752
_reflns_number_gt 820
_reflns_number_total 1022
_reflns_threshold_expression >2sigma(I)
_cod_data_source_file ja5b03280_si_002.cif
_cod_data_source_block 1H2O_4.06GPa_in_Isopropanol
_cod_depositor_comments
;
The following automatic conversions were performed:
'_atom_site_symetry_multiplicity' tag replaced with
'_atom_site_symmetry_multiplicity' tag as specified in the
replacement file
'/usr/data/users/saulius/crontab/automatic-downloads/rss-feeds/ACS/lib/lists/replacement-tags.lst'.

Automatic conversion script
Id: cif_correct_tags 3376 2015-05-07 07:48:27Z andrius 

The following automatic conversions were performed:

'_symmetry_cell_setting' value 'Tetragonal' changed to 'tetragonal'
according to
/usr/data/users/saulius/crontab/automatic-downloads/rss-feeds/ACS/lib/dictionaries/cif_core.dic
dictionary named 'cif_core.dic' version 2.4.2 from 2011-04-26.

Automatic conversion script
Id: cif_fix_values 3271 2015-04-21 07:52:19Z andrius 

 Adding full bibliography for 4123717--4123744.cif.
;
_cod_original_sg_symbol_Hall I-4
_cod_original_sg_symbol_H-M I-4
_cod_database_code 4123729

loop_
_symmetry_equiv_pos_as_xyz
'x, y, z'
'-x, -y, z'
'y, -x, -z'
'-y, x, -z'
'x+1/2, y+1/2, z+1/2'
'-x+1/2, -y+1/2, z+1/2'
'y+1/2, -x+1/2, -z+1/2'
'-y+1/2, x+1/2, -z+1/2'

loop_
_atom_site_label
_atom_site_type_symbol
_atom_site_fract_x
_atom_site_fract_y
_atom_site_fract_z
_atom_site_U_iso_or_equiv
_atom_site_adp_type
_atom_site_occupancy
_atom_site_symmetry_multiplicity
_atom_site_calc_flag
_atom_site_refinement_flags
Zn1 Zn 0.28507(7) 0.21393(6) 0.8394(4) 0.0345(6) Uani 1 1 d U
O1 O 0.2139(4) 0.2511(4) 0.854(3) 0.044(3) Uani 1 1 d U
H1O H 0.1907 0.2634 0.7294 0.053 Uiso 1 1 d R
N1 N 0.2607(5) 0.1453(4) 0.769(2) 0.038(3) Uani 1 1 d DU
C1 C 0.2815(4) 0.1081(3) 0.927(2) 0.031(3) Uani 1 1 d DU
H1 H 0.3119 0.1095 1.0369 0.038 Uiso 1 1 calc R
N2 N 0.2545(3) 0.0672(3) 0.915(2) 0.034(3) Uani 1 1 d DU
C2 C 0.2154(2) 0.1288(4) 0.6387(16) 0.027(3) Uani 1 1 d DU
O2 O 0.2727(5) -0.1418(4) 1.624(4) 0.081(4) Uani 1 1 d DU
C3 C 0.1791(3) 0.1534(3) 0.452(2) 0.033(3) Uani 1 1 d DU
H3 H 0.1825 0.1859 0.3927 0.039 Uiso 1 1 calc R
O3A O 0.3422(5) -0.130(2) 1.620(14) 0.101(6) Uani 0.26(2) 1 d PDU
O3B O 0.3405(6) -0.1412(6) 1.310(6) 0.101(6) Uani 0.74(2) 1 d PDU
C4 C 0.1375(3) 0.1284(4) 0.354(2) 0.033(3) Uani 1 1 d DU
C5 C 0.0996(3) 0.1503(4) 0.166(2) 0.044(4) Uani 1 1 d DU
H5 H 0.1019 0.1828 0.1044 0.053 Uiso 1 1 calc R
C6 C 0.0580(3) 0.1250(4) 0.066(2) 0.037(4) Uani 1 1 d DU
H6 H 0.0331 0.1403 -0.0633 0.045 Uiso 1 1 calc R
C7 C 0.0546(2) 0.0765(4) 0.164(2) 0.038(3) Uani 1 1 d DU
H7 H 0.0269 0.0591 0.1034 0.045 Uiso 1 1 calc R
C8 C 0.0923(3) 0.0537(4) 0.353(2) 0.027(3) Uani 1 1 d DU
H8 H 0.0898 0.0212 0.4149 0.033 Uiso 1 1 calc R
C9 C 0.1341(2) 0.0795(4) 0.4512(18) 0.027(3) Uani 1 1 d DU
C10 C 0.1703(3) 0.0543(4) 0.637(2) 0.028(3) Uani 1 1 d DU
H10 H 0.1670 0.0217 0.6954 0.034 Uiso 1 1 calc R
C11 C 0.2118(3) 0.0799(4) 0.733(3) 0.021(3) Uani 1 1 d DU
C12 C 0.2459(4) -0.0540(3) 1.311(3) 0.039(3) Uani 1 1 d GDU
H12 H 0.2223 -0.0751 1.3995 0.047 Uiso 1 1 calc R
C15 C 0.2942(4) -0.0677(3) 1.314(3) 0.058(4) Uani 1 1 d GDU
C13 C 0.3294(3) -0.0362(4) 1.182(4) 0.063(5) Uani 1 1 d GDU
H13 H 0.3617 -0.0454 1.1841 0.076 Uiso 1 1 calc R
C14 C 0.3163(3) 0.0092(3) 1.048(3) 0.044(4) Uani 1 1 d GDU
H14 H 0.3399 0.0303 0.9599 0.053 Uiso 1 1 calc R
C16 C 0.2680(4) 0.0229(2) 1.0454(15) 0.038(3) Uani 1 1 d GDU
C17 C 0.2328(3) -0.0087(3) 1.177(2) 0.039(3) Uani 1 1 d GDU
H17 H 0.2005 0.0005 1.1753 0.047 Uiso 1 1 calc R
C18 C 0.3022(6) -0.1194(4) 1.445(6) 0.079(6) Uani 1 1 d DU
O1W O 0.4172(9) -0.1142(9) 0.915(6) 0.161(9) Uiso 1 1 d .
H1WA H 0.3943 -0.1319 0.9957 0.194 Uiso 1 1 d R
H1WB H 0.4194 -0.0899 0.7694 0.194 Uiso 1 1 d R

loop_
_atom_site_aniso_label
_atom_site_aniso_U_11
_atom_site_aniso_U_22
_atom_site_aniso_U_33
_atom_site_aniso_U_23
_atom_site_aniso_U_13
_atom_site_aniso_U_12
Zn1 0.0336(11) 0.0279(10) 0.0419(8) -0.0007(8) 0.0001(9) -0.002(2)
O1 0.046(5) 0.041(5) 0.044(4) 0.009(5) -0.008(5) -0.001(7)
N1 0.037(7) 0.032(5) 0.044(7) 0.009(5) -0.003(5) -0.012(7)
C1 0.025(6) 0.030(5) 0.039(6) -0.006(5) 0.000(5) -0.003(7)
N2 0.034(7) 0.025(5) 0.043(7) 0.008(5) -0.005(6) -0.002(7)
C2 0.029(6) 0.033(6) 0.019(5) 0.014(6) 0.011(5) -0.004(7)
O2 0.128(9) 0.039(6) 0.077(7) 0.001(6) 0.003(8) -0.008(10)
C3 0.043(7) 0.020(6) 0.035(6) 0.013(6) 0.004(6) -0.011(8)
O3A 0.104(8) 0.083(10) 0.116(11) -0.001(9) -0.004(8) 0.039(10)
O3B 0.104(8) 0.083(10) 0.116(11) -0.001(9) -0.004(8) 0.039(10)
C4 0.033(7) 0.033(6) 0.035(6) 0.006(7) -0.005(7) 0.003(8)
C5 0.037(6) 0.059(9) 0.036(6) 0.031(8) 0.008(6) 0.008(8)
C6 0.032(7) 0.046(7) 0.033(6) 0.003(6) -0.001(6) 0.026(9)
C7 0.035(7) 0.039(7) 0.040(6) -0.004(8) -0.007(7) 0.021(10)
C8 0.021(5) 0.029(6) 0.032(5) 0.003(7) -0.004(6) 0.001(8)
C9 0.040(7) 0.024(6) 0.018(5) -0.006(5) -0.012(6) -0.010(8)
C10 0.023(5) 0.018(6) 0.043(6) -0.004(7) 0.008(6) 0.004(7)
C11 0.021(5) 0.023(5) 0.021(6) -0.005(5) 0.005(4) 0.003(7)
C12 0.052(8) 0.032(6) 0.034(6) 0.004(7) -0.017(8) -0.016(11)
C15 0.067(9) 0.032(7) 0.076(10) -0.010(8) 0.019(11) 0.004(9)
C13 0.039(8) 0.047(8) 0.103(12) 0.028(10) -0.011(11) 0.008(9)
C14 0.035(7) 0.040(7) 0.058(9) -0.001(7) -0.013(7) 0.000(9)
C16 0.043(7) 0.018(6) 0.051(7) 0.001(6) 0.000(7) 0.007(8)
C17 0.044(7) 0.036(7) 0.038(6) 0.000(7) 0.010(8) 0.002(9)
C18 0.085(11) 0.038(8) 0.116(16) 0.007(9) 0.001(8) 0.006(10)

loop_
_atom_type_symbol
_atom_type_description
_atom_type_scat_dispersion_real
_atom_type_scat_dispersion_imag
_atom_type_scat_source
C C 0.0033 0.0016 'International Tables Vol C Tables 4.2.6.8 and 6.1.1.4'
H H 0.0000 0.0000 'International Tables Vol C Tables 4.2.6.8 and 6.1.1.4'
N N 0.0061 0.0033 'International Tables Vol C Tables 4.2.6.8 and 6.1.1.4'
O O 0.0106 0.0060 'International Tables Vol C Tables 4.2.6.8 and 6.1.1.4'
Zn Zn 0.2839 1.4301 'International Tables Vol C Tables 4.2.6.8 and 6.1.1.4'

loop_
_geom_angle_atom_site_label_1
_geom_angle_atom_site_label_2
_geom_angle_atom_site_label_3
_geom_angle
_geom_angle_site_symmetry_1
_geom_angle_site_symmetry_3
O1 Zn1 N1 110.9(4) 6_554 .
O1 Zn1 O1 122.5(6) 6_554 6
N1 Zn1 O1 123.5(4) . 6
O1 Zn1 O2 87.3(5) 6_554 7_557
N1 Zn1 O2 120.1(5) . 7_557
O1 Zn1 O2 81.1(5) 6 7_557
O1 Zn1 O1 78.9(4) 6_554 .
N1 Zn1 O1 98.1(4) . .
O1 Zn1 O1 77.0(4) 6 .
O2 Zn1 O1 141.8(5) 7_557 .
Zn1 O1 Zn1 122.5(6) 6 6_554
Zn1 O1 Zn1 103.6(5) 6 .
Zn1 O1 Zn1 100.6(5) 6_554 .
C1 N1 C2 106.0(10) . .
C1 N1 Zn1 122.6(9) . .
C2 N1 Zn1 129.7(7) . .
N1 C1 N2 113.7(11) . .
C1 N2 C16 126.1(7) . .
C1 N2 C11 105.8(9) . .
C16 N2 C11 128.1(9) . .
C3 C2 C11 122.7(7) . .
C3 C2 N1 129.9(8) . .
C11 C2 N1 107.4(7) . .
C18 O2 Zn1 114.6(7) . 8_547
C2 C3 C4 118.4(5) . .
O3B O3A C18 64.6(14) . .
O3A O3B C18 63.8(14) . .
C5 C4 C3 122.1(8) . .
C5 C4 C9 119.4(7) . .
C3 C4 C9 118.5(6) . .
C4 C5 C6 122.0(5) . .
C5 C6 C7 118.6(6) . .
C8 C7 C6 120.4(7) . .
C7 C8 C9 120.5(7) . .
C10 C9 C4 123.6(7) . .
C10 C9 C8 117.2(8) . .
C4 C9 C8 119.1(7) . .
C9 C10 C11 117.1(7) . .
N2 C11 C10 133.3(9) . .
N2 C11 C2 107.1(7) . .
C10 C11 C2 119.6(6) . .
C15 C12 C17 120.0 . .
C13 C15 C12 120.0 . .
C13 C15 C18 126.2(10) . .
C12 C15 C18 113.7(10) . .
C15 C13 C14 120.0 . .
C16 C14 C13 120.0 . .
N2 C16 C14 120.9(8) . .
N2 C16 C17 119.1(8) . .
C14 C16 C17 120.0 . .
C16 C17 C12 120.0 . .
O2 C18 O3A 102.13(11) . .
O2 C18 O3B 120.15(15) . .
O3A C18 O3B 52(3) . .
O2 C18 C15 122.9(12) . .
O3A C18 C15 119(3) . .
O3B C18 C15 116.3(12) . .

loop_
_geom_bond_atom_site_label_1
_geom_bond_atom_site_label_2
_geom_bond_distance
_geom_bond_site_symmetry_2
Zn1 O1 1.969(11) 6_554
Zn1 N1 2.033(12) .
Zn1 O1 2.062(11) 6
Zn1 O2 2.064(12) 7_557
Zn1 O1 2.226(11) .
O1 Zn1 1.969(11) 6
O1 Zn1 2.062(11) 6_554
N1 C1 1.3049(10) .
N1 C2 1.413(15) .
C1 N2 1.3579(10) .
N2 C16 1.365(10) .
N2 C11 1.3900(10) .
C2 C3 1.3821(10) .
C2 C11 1.398(7) .
O2 C18 1.2048(10) .
O2 Zn1 2.064(11) 8_547
C3 C4 1.388(7) .
O3A O3B 1.14(6) .
O3A C18 1.3010(10) .
O3B C18 1.3099(10) .
C4 C5 1.3824(10) .
C4 C9 1.400(7) .
C5 C6 1.392(7) .
C6 C7 1.392(7) .
C7 C8 1.390(7) .
C8 C9 1.403(7) .
C9 C10 1.389(7) .
C10 C11 1.391(7) .
C12 C15 1.3900 .
C12 C17 1.3900 .
C15 C13 1.3900 .
C15 C18 1.5198(10) .
C13 C14 1.3900 .
C14 C16 1.3900 .
C16 C17 1.3900 .

loop_
_geom_torsion_atom_site_label_1
_geom_torsion_atom_site_label_2
_geom_torsion_atom_site_label_3
_geom_torsion_atom_site_label_4
_geom_torsion
_geom_torsion_site_symmetry_1
_geom_torsion_site_symmetry_4
O1 Zn1 O1 Zn1 -126.1(8) 6_554 6
N1 Zn1 O1 Zn1 124.0(4) . 6
O1 Zn1 O1 Zn1 1.4(3) 6 6
O2 Zn1 O1 Zn1 -55.3(9) 7_557 6
O1 Zn1 O1 Zn1 1.4(3) 6_554 6_554
N1 Zn1 O1 Zn1 -108.5(4) . 6_554
O1 Zn1 O1 Zn1 128.8(7) 6 6_554
O2 Zn1 O1 Zn1 72.2(8) 7_557 6_554
O1 Zn1 N1 C1 135.5(5) 6_554 .
O1 Zn1 N1 C1 -63.7(7) 6 .
O2 Zn1 N1 C1 36.2(6) 7_557 .
O1 Zn1 N1 C1 -143.4(5) . .
O1 Zn1 N1 C2 -61.9(5) 6_554 .
O1 Zn1 N1 C2 98.9(6) 6 .
O2 Zn1 N1 C2 -161.3(5) 7_557 .
O1 Zn1 N1 C2 19.2(5) . .
C2 N1 C1 N2 0.4(10) . .
Zn1 N1 C1 N2 166.5(5) . .
N1 C1 N2 C16 177.3(6) . .
N1 C1 N2 C11 -0.6(6) . .
C1 N1 C2 C3 179.9(3) . .
Zn1 N1 C2 C3 15.2(5) . .
C1 N1 C2 C11 0.0(5) . .
Zn1 N1 C2 C11 -164.7(7) . .
C11 C2 C3 C4 0.0(8) . .
N1 C2 C3 C4 -179.9(3) . .
C2 C3 C4 C5 -179.8(5) . .
C2 C3 C4 C9 0.2(7) . .
C3 C4 C5 C6 179.5(5) . .
C9 C4 C5 C6 -0.5(8) . .
C4 C5 C6 C7 0.8(8) . .
C5 C6 C7 C8 -1.0(8) . .
C6 C7 C8 C9 0.7(8) . .
C5 C4 C9 C10 179.5(5) . .
C3 C4 C9 C10 -0.5(8) . .
C5 C4 C9 C8 0.2(8) . .
C3 C4 C9 C8 -179.7(5) . .
C7 C8 C9 C10 -179.6(5) . .
C7 C8 C9 C4 -0.4(8) . .
C4 C9 C10 C11 0.6(9) . .
C8 C9 C10 C11 179.8(7) . .
C1 N2 C11 C10 -179.9(10) . .
C16 N2 C11 C10 2.2(18) . .
C1 N2 C11 C2 0.6(8) . .
C16 N2 C11 C2 -177.3(6) . .
C9 C10 C11 N2 -179.8(9) . .
C9 C10 C11 C2 -0.4(12) . .
C3 C2 C11 N2 179.7(5) . .
N1 C2 C11 N2 -0.4(8) . .
C3 C2 C11 C10 0.2(12) . .
N1 C2 C11 C10 -179.9(7) . .
C17 C12 C15 C13 0.0 . .
C17 C12 C15 C18 -176.3(12) . .
C12 C15 C13 C14 0.0 . .
C18 C15 C13 C14 175.7(14) . .
C15 C13 C14 C16 0.0 . .
C1 N2 C16 C14 -29.4(6) . .
C11 N2 C16 C14 148.1(9) . .
C1 N2 C16 C17 150.5(6) . .
C11 N2 C16 C17 -32.0(9) . .
C13 C14 C16 N2 179.94(15) . .
C13 C14 C16 C17 0.0 . .
N2 C16 C17 C12 -179.94(14) . .
C14 C16 C17 C12 0.0 . .
C15 C12 C17 C16 0.0 . .
Zn1 O2 C18 O3A -56(4) 8_547 .
Zn1 O2 C18 O3B -4(3) 8_547 .
Zn1 O2 C18 C15 166.9(15) 8_547 .
O3B O3A C18 O2 119.0(6) . .
O3B O3A C18 C15 -102(4) . .
O3A O3B C18 O2 -81(2) . .
O3A O3B C18 C15 107(4) . .
C13 C15 C18 O2 165.0(17) . .
C12 C15 C18 O2 -19(3) . .
C13 C15 C18 O3A 35(3) . .
C12 C15 C18 O3A -149(3) . .
C13 C15 C18 O3B -24(3) . .
C12 C15 C18 O3B 151.8(17) . .
Zn1 O1 Zn1 O1 -126.1(8) 6 6_554
